data_7220904
loop_
_publ_author_name
'Chadar, Dattatray'
'Rao, Soniya S.'
'Khan, Ayesha'
'Gejji, Shridhar P.'
'Bhat, Kiesar'
'Weyhermueller, Thomas'
'Salunke-Gawali, Sunita Arun'

_publ_section_title
;
 Benzo[\a]phenoxazines and Benzo[\a]phenothiazine from Vitamin K3:
 Synthesis, Molecular structures, DFT studies and Cytotoxic activity
;
_journal_name_full 'RSC Adv.'
_journal_paper_doi 10.1039/C5RA08496B
_journal_year 2015
_chemical_formula_moiety 'C17 H11 N O S'
_chemical_formula_sum 'C17 H11 N O S'
_chemical_formula_weight 277.33
_chemical_name_systematic
;
 ?
;
_space_group_crystal_system monoclinic
_space_group_IT_number 14
_space_group_name_Hall '-P 2ybc'
_space_group_name_H-M_alt 'P 1 21/c 1'
_symmetry_space_group_name_Hall '-P 2ybc'
_symmetry_space_group_name_H-M 'P 1 21/c 1'
_atom_sites_solution_hydrogens geom
_atom_sites_solution_primary direct
_atom_sites_solution_secondary difmap
_audit_block_code FNG-SX-501-06
_audit_creation_date 2014-07-30
_audit_creation_method SHELXL-2013
_audit_update_record
;
2014-12-15 deposited with the CCDC.
2015-06-26 downloaded from the CCDC.
;
_cell_angle_alpha 90
_cell_angle_beta 107.902(9)
_cell_angle_gamma 90
_cell_formula_units_Z 4
_cell_length_a 15.172(3)
_cell_length_b 3.8385(8)
_cell_length_c 22.105(4)
_cell_measurement_reflns_used 20766
_cell_measurement_temperature 100(2)
_cell_measurement_theta_max 29.9999
_cell_measurement_theta_min 2.6823
_cell_volume 1225.0(4)
_computing_cell_refinement 'REVALCCD V. 1.6, 2008'
_computing_data_collection 'DATCOL (Bruker AXS, 2006)'
_computing_data_reduction 'REVALCCD V. 1.6, 2008'
_computing_structure_refinement 'SHELXL (Sheldrick, 2013)'
_computing_structure_solution 'SHELXS (Sheldrick, 2013)'
_diffrn_ambient_temperature 100(2)
_diffrn_detector_area_resol_mean 18.02
_diffrn_measured_fraction_theta_full 0.996
_diffrn_measured_fraction_theta_max 0.994
_diffrn_measurement_device_type 'Bruker AXS Enraf-Nonius KappaCCD'
_diffrn_measurement_method 'CCD \f- and \w-scans'
_diffrn_radiation_monochromator 'Incoatec Helios focusing multilayer optics'
_diffrn_radiation_type MoK\a
_diffrn_radiation_wavelength 0.71073
_diffrn_reflns_av_R_equivalents 0.0734
_diffrn_reflns_av_unetI/netI 0.0555
_diffrn_reflns_laue_measured_fraction_full 0.996
_diffrn_reflns_laue_measured_fraction_max 0.994
_diffrn_reflns_limit_h_max 20
_diffrn_reflns_limit_h_min -20
_diffrn_reflns_limit_k_max 5
_diffrn_reflns_limit_k_min -5
_diffrn_reflns_limit_l_max 30
_diffrn_reflns_limit_l_min -30
_diffrn_reflns_number 15404
_diffrn_reflns_point_group_measured_fraction_full 0.996
_diffrn_reflns_point_group_measured_fraction_max 0.994
_diffrn_reflns_theta_full 25.242
_diffrn_reflns_theta_max 28.999
_diffrn_reflns_theta_min 2.724
_diffrn_source '0.2 x 2mm^2^ focus rotating anode'
_exptl_absorpt_coefficient_mu 0.257
_exptl_absorpt_correction_T_max 0.99571
_exptl_absorpt_correction_T_min 0.94895
_exptl_absorpt_correction_type gaussian
_exptl_absorpt_process_details 'SADABS (Bruker AXS, 2012)'
_exptl_crystal_colour orange
_exptl_crystal_density_diffrn 1.504
_exptl_crystal_description needle
_exptl_crystal_F_000 576
_exptl_crystal_recrystallization_method 'Re-crystallisation from solvent: toluene'
_exptl_crystal_size_max 0.40
_exptl_crystal_size_mid 0.02
_exptl_crystal_size_min 0.02
_refine_diff_density_max 0.720
_refine_diff_density_min -0.611
_refine_diff_density_rms 0.101
_refine_ls_extinction_method none
_refine_ls_goodness_of_fit_ref 1.116
_refine_ls_hydrogen_treatment constr
_refine_ls_matrix_type full
_refine_ls_number_parameters 182
_refine_ls_number_reflns 3243
_refine_ls_number_restraints 0
_refine_ls_restrained_S_all 1.116
_refine_ls_R_factor_all 0.0898
_refine_ls_R_factor_gt 0.0657
_refine_ls_shift/su_max 0.000
_refine_ls_shift/su_mean 0.000
_refine_ls_structure_factor_coef Fsqd
_refine_ls_weighting_details
;
 w=1/[\s^2^(Fo^2^)+(0.0666P)^2^+2.0711P]
 where P=(Fo^2^+2Fc^2^)/3
;
_refine_ls_weighting_scheme calc
_refine_ls_wR_factor_gt 0.1519
_refine_ls_wR_factor_ref 0.1659
_reflns_Friedel_coverage 0.000
_reflns_number_gt 2479
_reflns_number_total 3243
_reflns_threshold_expression 'I > 2\s(I)'
_cod_data_source_file c5ra08496b2.cif
_cod_data_source_block 8900
_cod_database_code 7220904
_shelx_space_group_comment
;
The symmetry employed for this shelxl refinement is uniquely defined
by the following loop, which should always be used as a source of
symmetry information in preference to the above space-group names.
They are only intended as comments.
;
_shelx_estimated_absorpt_t_min 0.904
_shelx_estimated_absorpt_t_max 0.995
_shelxl_version_number 2013-2

loop_
_space_group_symop_operation_xyz
'x, y, z'
'-x, y+1/2, -z+1/2'
'-x, -y, -z'
'x, -y-1/2, z-1/2'

loop_
_atom_site_label
_atom_site_type_symbol
_atom_site_fract_x
_atom_site_fract_y
_atom_site_fract_z
_atom_site_U_iso_or_equiv
_atom_site_adp_type
_atom_site_occupancy
_atom_site_site_symmetry_order
_atom_site_calc_flag
_atom_site_refinement_flags_posn
_atom_site_refinement_flags_adp
O1 O 0.22341(14) 1.1543(6) -0.19762(9) 0.0264(5) Uani 1 1 d . .
C2 C 0.21699(18) 1.1110(7) -0.14326(13) 0.0181(5) Uani 1 1 d . .
C3 C 0.13202(18) 1.2156(7) -0.12877(13) 0.0179(5) Uani 1 1 d . .
C4 C 0.05607(19) 1.3480(7) -0.17667(13) 0.0192(5) Uani 1 1 d . .
H4 H 0.0601 1.3776 -0.2184 0.023 Uiso 1 1 calc R U
C5 C -0.02499(19) 1.4365(7) -0.16380(13) 0.0205(5) Uani 1 1 d . .
H5 H -0.0767 1.5224 -0.1967 0.025 Uiso 1 1 calc R U
C6 C -0.02999(19) 1.3983(7) -0.10204(13) 0.0200(5) Uani 1 1 d . .
H6 H -0.0854 1.4576 -0.0930 0.024 Uiso 1 1 calc R U
C7 C 0.04540(18) 1.2747(7) -0.05414(12) 0.0182(5) Uani 1 1 d . .
H7 H 0.0418 1.2553 -0.0121 0.022 Uiso 1 1 calc R U
C8 C 0.12716(18) 1.1774(7) -0.06668(12) 0.0168(5) Uani 1 1 d . .
C9 C 0.20723(17) 1.0428(6) -0.01505(12) 0.0155(5) Uani 1 1 d . .
N10 N 0.19939(15) 1.0496(6) 0.04158(10) 0.0183(5) Uani 1 1 d . .
C11 C 0.26863(18) 0.9331(7) 0.09505(13) 0.0173(5) Uani 1 1 d . .
C12 C 0.25115(19) 0.9723(7) 0.15348(13) 0.0206(5) Uani 1 1 d . .
H12 H 0.1955 1.0810 0.1547 0.025 Uiso 1 1 calc R U
C13 C 0.3140(2) 0.8544(7) 0.20911(13) 0.0220(6) Uani 1 1 d . .
H13 H 0.3013 0.8803 0.2484 0.026 Uiso 1 1 calc R U
C14 C 0.39625(19) 0.6969(7) 0.20759(13) 0.0219(6) Uani 1 1 d . .
H14 H 0.4393 0.6144 0.2459 0.026 Uiso 1 1 calc R U
C15 C 0.41546(18) 0.6603(7) 0.15055(13) 0.0201(5) Uani 1 1 d . .
H15 H 0.4718 0.5547 0.1499 0.024 Uiso 1 1 calc R U
C16 C 0.35244(17) 0.7780(7) 0.09439(12) 0.0171(5) Uani 1 1 d . .
S17 S 0.37978(4) 0.72289(17) 0.02403(3) 0.01866(18) Uani 1 1 d . .
C18 C 0.28696(18) 0.9214(7) -0.03337(12) 0.0169(5) Uani 1 1 d . .
C19 C 0.29379(18) 0.9551(7) -0.09294(12) 0.0183(5) Uani 1 1 d . .
C21 C 0.37817(19) 0.8395(7) -0.10931(14) 0.0216(6) Uani 1 1 d . .
H21A H 0.4339 0.9189 -0.0763 0.032 Uiso 1 1 calc R U
H21B H 0.3770 0.9394 -0.1503 0.032 Uiso 1 1 calc R U
H21C H 0.3787 0.5847 -0.1120 0.032 Uiso 1 1 calc R U

loop_
_atom_site_aniso_label
_atom_site_aniso_U_11
_atom_site_aniso_U_22
_atom_site_aniso_U_33
_atom_site_aniso_U_23
_atom_site_aniso_U_13
_atom_site_aniso_U_12
O1 0.0302(11) 0.0294(11) 0.0244(10) 0.0004(9) 0.0152(9) -0.0002(9)
C2 0.0211(13) 0.0108(11) 0.0224(12) -0.0032(10) 0.0065(10) -0.0031(10)
C3 0.0218(12) 0.0105(11) 0.0227(12) -0.0025(10) 0.0087(10) -0.0035(10)
C4 0.0261(14) 0.0132(12) 0.0185(12) -0.0008(10) 0.0073(10) -0.0018(10)
C5 0.0226(13) 0.0139(12) 0.0226(13) 0.0014(10) 0.0035(11) 0.0007(10)
C6 0.0204(13) 0.0141(12) 0.0266(13) -0.0017(10) 0.0088(11) -0.0012(10)
C7 0.0225(12) 0.0144(12) 0.0186(12) -0.0005(10) 0.0078(10) -0.0027(10)
C8 0.0208(12) 0.0110(11) 0.0190(12) -0.0014(10) 0.0063(10) -0.0021(10)
C9 0.0183(12) 0.0088(11) 0.0202(12) -0.0015(9) 0.0069(10) -0.0025(9)
N10 0.0204(11) 0.0146(10) 0.0201(11) -0.0002(9) 0.0065(9) -0.0003(9)
C11 0.0167(12) 0.0118(11) 0.0226(13) 0.0005(10) 0.0047(10) -0.0002(9)
C12 0.0211(13) 0.0158(12) 0.0254(14) -0.0004(11) 0.0080(11) -0.0002(10)
C13 0.0257(14) 0.0165(12) 0.0255(14) -0.0003(11) 0.0104(11) -0.0024(11)
C14 0.0240(13) 0.0153(12) 0.0252(13) 0.0024(11) 0.0060(11) -0.0027(10)
C15 0.0176(12) 0.0138(12) 0.0280(14) -0.0003(10) 0.0057(11) -0.0004(10)
C16 0.0186(12) 0.0109(11) 0.0231(12) -0.0005(10) 0.0084(10) -0.0028(10)
S17 0.0189(3) 0.0143(3) 0.0241(3) -0.0010(3) 0.0084(2) 0.0006(2)
C18 0.0184(12) 0.0094(11) 0.0216(12) -0.0026(10) 0.0043(10) -0.0030(9)
C19 0.0200(13) 0.0138(12) 0.0240(13) -0.0032(10) 0.0110(11) -0.0039(10)
C21 0.0204(13) 0.0179(13) 0.0299(14) -0.0032(11) 0.0126(11) -0.0011(10)

loop_
_atom_type_symbol
_atom_type_description
_atom_type_scat_dispersion_real
_atom_type_scat_dispersion_imag
_atom_type_scat_source
C C 0.0033 0.0016 'International Tables Vol C Tables 4.2.6.8 and 6.1.1.4'
H H 0.0000 0.0000 'International Tables Vol C Tables 4.2.6.8 and 6.1.1.4'
N N 0.0061 0.0033 'International Tables Vol C Tables 4.2.6.8 and 6.1.1.4'
O O 0.0106 0.0060 'International Tables Vol C Tables 4.2.6.8 and 6.1.1.4'
S S 0.1246 0.1234 'International Tables Vol C Tables 4.2.6.8 and 6.1.1.4'

loop_
_exptl_crystal_face_index_h
_exptl_crystal_face_index_k
_exptl_crystal_face_index_l
_exptl_crystal_face_perp_dist
0.00 0.00 1.00 0.0100
0.00 0.00 -1.00 0.0100
1.00 0.00 0.00 0.0100
-1.00 0.00 0.00 0.0100
0.00 1.00 0.00 0.2000
0.00 -1.00 0.00 0.2000

loop_
_geom_angle_atom_site_label_1
_geom_angle_atom_site_label_2
_geom_angle_atom_site_label_3
_geom_angle
O1 C2 C19 120.4(2)
O1 C2 C3 120.3(2)
C19 C2 C3 119.3(2)
C4 C3 C8 119.9(2)
C4 C3 C2 120.4(2)
C8 C3 C2 119.7(2)
C5 C4 C3 120.7(2)
C4 C5 C6 119.5(3)
C7 C6 C5 120.2(2)
C6 C7 C8 120.9(2)
C7 C8 C3 118.7(2)
C7 C8 C9 120.4(2)
C3 C8 C9 120.8(2)
N10 C9 C18 127.1(2)
N10 C9 C8 116.2(2)
C18 C9 C8 116.7(2)
C9 N10 C11 123.1(2)
N10 C11 C12 116.1(2)
N10 C11 C16 125.1(2)
C12 C11 C16 118.8(2)
C13 C12 C11 120.7(3)
C12 C13 C14 119.9(3)
C15 C14 C13 120.3(3)
C14 C15 C16 120.1(3)
C15 C16 C11 120.2(2)
C15 C16 S17 118.1(2)
C11 C16 S17 121.6(2)
C16 S17 C18 103.57(13)
C19 C18 C9 123.6(2)
C19 C18 S17 117.3(2)
C9 C18 S17 119.08(19)
C18 C19 C2 119.6(2)
C18 C19 C21 122.0(3)
C2 C19 C21 118.4(2)

loop_
_geom_bond_atom_site_label_1
_geom_bond_atom_site_label_2
_geom_bond_distance
O1 C2 1.246(3)
C2 C19 1.468(4)
C2 C3 1.476(4)
C3 C4 1.399(4)
C3 C8 1.405(4)
C4 C5 1.387(4)
C5 C6 1.398(4)
C6 C7 1.382(4)
C7 C8 1.402(4)
C8 C9 1.481(4)
C9 N10 1.294(3)
C9 C18 1.465(4)
N10 C11 1.392(3)
C11 C12 1.404(4)
C11 C16 1.408(4)
C12 C13 1.380(4)
C13 C14 1.396(4)
C14 C15 1.386(4)
C15 C16 1.389(4)
C16 S17 1.741(3)
S17 C18 1.754(3)
C18 C19 1.359(4)
C19 C21 1.500(4)
